data_4106844
loop_
_publ_author_name
'Guan-Cheng Xu'
'Wen Zhang'
'Xiao-Ming Ma'
'Yi-Hong Chen'
'Li Zhang'
'Hong-Ling Cai'
'Zhe-Ming Wang'
'Ren-Gen Xiong'
'Song Gao'

_publ_section_title
;
 Coexistence of Magnetic and Electric Orderings in the Metal-Formate
 Frameworks of [NH4][M(HCOO)3]
;
_journal_name_full 'Journal of the American Chemical Society'
_journal_page_first 14948
_journal_page_last 14951
_journal_paper_doi 10.1021/ja206891q
_journal_volume 133
_journal_year 2011
_chemical_formula_sum 'C3 H7 Mn N O6'
_chemical_formula_weight 208.04
_chemical_name_systematic
; 
 ? 
;
_space_group_IT_number 173
_symmetry_cell_setting hexagonal
_symmetry_space_group_name_Hall 'P 6c'
_symmetry_space_group_name_H-M 'P 63'
_atom_sites_solution_hydrogens difmap
_atom_sites_solution_primary direct
_atom_sites_solution_secondary difmap
_audit_creation_method SHELXL-97
_cell_angle_alpha 90.00
_cell_angle_beta 90.00
_cell_angle_gamma 120.00
_cell_formula_units_Z 6
_cell_length_a 12.6685(3)
_cell_length_b 12.6685(3)
_cell_length_c 8.5374(2)
_cell_measurement_reflns_used 8846
_cell_measurement_temperature 110(2)
_cell_measurement_theta_max 30.999
_cell_measurement_theta_min 3.395
_cell_volume 1186.61(5)
_computing_cell_refinement 'HKL Scalepack (Otwinowski & Minor, 1997)'
_computing_data_collection 'KappaCCD (Nonius B. V., 1998)'
_computing_data_reduction 'HKL Denzo (Otwinowski & Minor, 1997) & maXus (Mackay et al., 1998)'
_computing_molecular_graphics 'Bruker SHELXTL V5.1 (Sheldrick, 1998)'
_computing_publication_material 'SHELXL-97 (Sheldrick, 1997)'
_computing_structure_refinement 'SHELXL-97 (Sheldrick, 1997)'
_computing_structure_solution 'SHELXS-97 (Sheldrick, 1997)'
_diffrn_ambient_temperature 110(2)
_diffrn_detector_area_resol_mean 9
_diffrn_measured_fraction_theta_full 0.997
_diffrn_measured_fraction_theta_max 0.997
_diffrn_measurement_device_type 'NONIUS KappaCCD'
_diffrn_measurement_method CCD
_diffrn_radiation_monochromator graphite
_diffrn_radiation_source 'fine-focus sealed tube'
_diffrn_radiation_type MoK\a
_diffrn_radiation_wavelength 0.71073
_diffrn_reflns_av_R_equivalents 0.0463
_diffrn_reflns_av_sigmaI/netI 0.0339
_diffrn_reflns_limit_h_max 18
_diffrn_reflns_limit_h_min -17
_diffrn_reflns_limit_k_max 18
_diffrn_reflns_limit_k_min -18
_diffrn_reflns_limit_l_max 11
_diffrn_reflns_limit_l_min -12
_diffrn_reflns_number 23048
_diffrn_reflns_theta_full 31.01
_diffrn_reflns_theta_max 31.01
_diffrn_reflns_theta_min 3.71
_diffrn_standards_decay_% 0
_exptl_absorpt_coefficient_mu 1.655
_exptl_absorpt_correction_T_max 0.750
_exptl_absorpt_correction_T_min 0.685
_exptl_absorpt_correction_type multi-scan
_exptl_absorpt_process_details
;
multi-scan from symmetry-related measurements 
 Sortav (Blessing 1995, 1997)
;
_exptl_crystal_colour 'pale pink'
_exptl_crystal_density_diffrn 1.747
_exptl_crystal_description 'hexagonal block'
_exptl_crystal_F_000 630
_exptl_crystal_size_max 0.30
_exptl_crystal_size_mid 0.23
_exptl_crystal_size_min 0.18
_refine_diff_density_max 0.445
_refine_diff_density_min -0.384
_refine_diff_density_rms 0.072
_refine_ls_abs_structure_details 'Flack H D (1983), Acta Cryst. A39, 876-881'
_refine_ls_abs_structure_Flack 0.00
_refine_ls_extinction_coef 0.0097(12)
_refine_ls_extinction_expression Fc^*^=kFc[1+0.001xFc^2^\l^3^/sin(2\q)]^-1/4^
_refine_ls_extinction_method SHELXL
_refine_ls_goodness_of_fit_ref 0.979
_refine_ls_hydrogen_treatment mixed
_refine_ls_matrix_type full
_refine_ls_number_parameters 115
_refine_ls_number_reflns 2495
_refine_ls_number_restraints 10
_refine_ls_restrained_S_all 0.979
_refine_ls_R_factor_all 0.0544
_refine_ls_R_factor_gt 0.0317
_refine_ls_shift/su_max 0.001
_refine_ls_shift/su_mean 0.000
_refine_ls_structure_factor_coef Fsqd
_refine_ls_weighting_details 'calc w=1/[\s^2^(Fo^2^)+(0.0496P)^2^+0.0000P] where P=(Fo^2^+2Fc^2^)/3'
_refine_ls_weighting_scheme calc
_refine_ls_wR_factor_gt 0.0806
_refine_ls_wR_factor_ref 0.0867
_reflns_number_gt 1772
_reflns_number_total 2495
_reflns_threshold_expression >2sigma(I)
_cod_data_source_file ja206891q_si_001_2.cif
_cod_data_source_block 1Mn-110K
_cod_database_code 4106844

loop_
_symmetry_equiv_pos_as_xyz
'x, y, z'
'-y, x-y, z'
'-x+y, -x, z'
'-x, -y, z+1/2'
'y, -x+y, z+1/2'
'x-y, x, z+1/2'

loop_
_atom_site_label
_atom_site_type_symbol
_atom_site_fract_x
_atom_site_fract_y
_atom_site_fract_z
_atom_site_U_iso_or_equiv
_atom_site_adp_type
_atom_site_occupancy
_atom_site_symmetry_multiplicity
_atom_site_calc_flag
_atom_site_refinement_flags
Mn1 Mn 0.33587(2) 0.33076(2) 0.58630(9) 0.01079(11) Uani 1 1 d .
O1 O 0.42796(12) 0.26279(12) 0.43845(15) 0.0165(3) Uani 1 1 d .
O2 O 0.43230(12) 0.15887(12) 0.23053(15) 0.0184(3) Uani 1 1 d .
O3 O 0.39854(12) 0.49097(11) 0.43642(14) 0.0174(3) Uani 1 1 d .
O4 O 0.49982(11) 0.60142(12) 0.22902(14) 0.0166(3) Uani 1 1 d .
O5 O 0.16950(11) 0.22984(12) 0.44798(14) 0.0167(3) Uani 1 1 d .
O6 O 0.06993(12) 0.24280(12) 0.24042(14) 0.0169(3) Uani 1 1 d .
C1 C 0.37963(19) 0.1917(2) 0.3243(2) 0.0240(5) Uani 1 1 d .
H1 H 0.2949 0.1603 0.3085 0.029 Uiso 1 1 calc R
C2 C 0.46808(18) 0.51497(19) 0.3204(2) 0.0192(5) Uani 1 1 d .
H2 H 0.4992 0.4617 0.3012 0.023 Uiso 1 1 calc R
C3 C 0.13444(18) 0.28660(18) 0.3598(2) 0.0152(5) Uani 1 1 d .
H3 H 0.1589 0.3685 0.3863 0.018 Uiso 1 1 calc R
N1 N 0.6667 0.3333 0.5388(4) 0.0194(7) Uani 1 3 d SD
H11 H 0.5926(13) 0.3052(19) 0.501(2) 0.023 Uiso 1 1 d D
H12 H 0.6667 0.3333 0.647(2) 0.023 Uiso 1 3 d SD
N2 N 0.3333 0.6667 0.5346(4) 0.0202(7) Uani 1 3 d SD
H21 H 0.3592(19) 0.6160(18) 0.494(2) 0.024 Uiso 1 1 d D
H22 H 0.3333 0.6667 0.646(2) 0.024 Uiso 1 3 d SD
N3 N 0.0000 0.0000 0.1427(5) 0.0152(6) Uani 1 3 d SD
H31 H 0.0246(18) 0.0759(12) 0.1808(18) 0.018 Uiso 1 1 d D
H32 H 0.0000 0.0000 0.035(2) 0.018 Uiso 1 3 d SD

loop_
_atom_site_aniso_label
_atom_site_aniso_U_11
_atom_site_aniso_U_22
_atom_site_aniso_U_33
_atom_site_aniso_U_23
_atom_site_aniso_U_13
_atom_site_aniso_U_12
Mn1 0.01223(15) 0.01231(15) 0.00939(16) -0.00058(14) 0.00098(13) 0.00732(10)
O1 0.0203(7) 0.0186(7) 0.0146(8) -0.0063(6) -0.0010(6) 0.0127(6)
O2 0.0200(7) 0.0193(7) 0.0178(8) -0.0071(6) 0.0006(6) 0.0113(6)
O3 0.0217(7) 0.0150(7) 0.0167(8) 0.0036(6) 0.0067(6) 0.0100(6)
O4 0.0160(7) 0.0181(7) 0.0133(8) 0.0016(6) 0.0007(6) 0.0068(5)
O5 0.0160(7) 0.0158(7) 0.0178(9) 0.0015(6) -0.0044(6) 0.0076(5)
O6 0.0197(7) 0.0155(6) 0.0150(8) -0.0019(6) -0.0060(6) 0.0084(6)
C1 0.0144(10) 0.0237(11) 0.0292(15) -0.0156(9) 0.0010(9) 0.0061(9)
C2 0.0169(10) 0.0158(10) 0.0259(14) 0.0016(9) 0.0075(9) 0.0088(8)
C3 0.0176(9) 0.0170(10) 0.0142(12) -0.0033(8) -0.0034(8) 0.0111(8)
N1 0.0173(9) 0.0173(9) 0.024(2) 0.000 0.000 0.0086(4)
N2 0.0181(9) 0.0181(9) 0.024(2) 0.000 0.000 0.0091(4)
N3 0.0150(8) 0.0150(8) 0.0157(18) 0.000 0.000 0.0075(4)

loop_
_atom_type_symbol
_atom_type_description
_atom_type_scat_dispersion_real
_atom_type_scat_dispersion_imag
_atom_type_scat_source
C C 0.0033 0.0016 'International Tables Vol C Tables 4.2.6.8 and 6.1.1.4'
H H 0.0000 0.0000 'International Tables Vol C Tables 4.2.6.8 and 6.1.1.4'
N N 0.0061 0.0033 'International Tables Vol C Tables 4.2.6.8 and 6.1.1.4'
O O 0.0106 0.0060 'International Tables Vol C Tables 4.2.6.8 and 6.1.1.4'
Mn Mn 0.3368 0.7283 'International Tables Vol C Tables 4.2.6.8 and 6.1.1.4'

loop_
_geom_angle_atom_site_label_1
_geom_angle_atom_site_label_2
_geom_angle_atom_site_label_3
_geom_angle
_geom_angle_site_symmetry_1
_geom_angle_site_symmetry_3
O1 Mn1 O6 97.95(5) . 5
O1 Mn1 O4 83.38(4) . 4_665
O6 Mn1 O4 89.77(5) 5 4_665
O1 Mn1 O3 90.58(5) . .
O6 Mn1 O3 169.44(5) 5 .
O4 Mn1 O3 97.42(5) 4_665 .
O1 Mn1 O5 90.35(5) . .
O6 Mn1 O5 82.45(5) 5 .
O4 Mn1 O5 169.26(5) 4_665 .
O3 Mn1 O5 91.33(5) . .
O1 Mn1 O2 169.40(5) . 6
O6 Mn1 O2 90.63(5) 5 6
O4 Mn1 O2 90.48(5) 4_665 6
O3 Mn1 O2 81.62(4) . 6
O5 Mn1 O2 96.97(5) . 6
C1 O1 Mn1 124.69(13) . .
C1 O2 Mn1 121.40(13) . 5_554
C2 O3 Mn1 124.82(13) . .
C2 O4 Mn1 121.63(13) . 4_664
C3 O5 Mn1 119.93(12) . .
C3 O6 Mn1 126.23(13) . 6_554
O2 C1 O1 126.10(19) . .
O2 C1 H1 116.9 . .
O1 C1 H1 116.9 . .
O4 C2 O3 126.11(19) . .
O4 C2 H2 116.9 . .
O3 C2 H2 116.9 . .
O6 C3 O5 124.79(18) . .
O6 C3 H3 117.6 . .
O5 C3 H3 117.6 . .
H11 N1 H12 111.3(12) . .
H21 N2 H22 111.9(12) . .
H31 N3 H32 110.9(11) . .

loop_
_geom_bond_atom_site_label_1
_geom_bond_atom_site_label_2
_geom_bond_distance
_geom_bond_site_symmetry_2
Mn1 O1 2.1681(13) .
Mn1 O6 2.1826(13) 5
Mn1 O4 2.1834(13) 4_665
Mn1 O3 2.1853(13) .
Mn1 O5 2.1855(12) .
Mn1 O2 2.1941(14) 6
O1 C1 1.259(2) .
O2 C1 1.239(2) .
O2 Mn1 2.1941(14) 5_554
O3 C2 1.257(2) .
O4 C2 1.237(2) .
O4 Mn1 2.1834(13) 4_664
O5 C3 1.265(2) .
O6 C3 1.250(2) .
O6 Mn1 2.1826(13) 6_554
C1 H1 0.9500 .
C2 H2 0.9500 .
C3 H3 0.9500 .
N1 H11 0.881(13) .
N1 H12 0.928(18) .
N2 H21 0.921(13) .
N2 H22 0.947(18) .
N3 H31 0.910(12) .
N3 H32 0.92(2) .

loop_
_geom_hbond_atom_site_label_D
_geom_hbond_atom_site_label_H
_geom_hbond_atom_site_label_A
_geom_hbond_distance_DH
_geom_hbond_distance_HA
_geom_hbond_distance_DA
_geom_hbond_angle_DHA
_geom_hbond_site_symmetry_A
N1 H11 O1 0.881(13) 1.951(13) 2.8239(16) 170.9(19) .
N1 H12 O4 0.928(18) 2.713(5) 3.084(2) 104.9(4) 4_665
N2 H21 O3 0.921(13) 1.947(14) 2.8597(15) 170.7(19) .
N2 H22 O2 0.947(18) 2.769(5) 3.152(2) 105.2(4) 6
N3 H31 O6 0.910(12) 1.961(12) 2.8666(15) 173.3(16) .
N3 H32 O5 0.92(2) 2.717(5) 3.098(2) 105.8(4) 6_554
C1 H1 O5 0.95 2.47 3.118(2) 125.1 .
C1 H1 O6 0.95 2.59 3.111(2) 114.6 3
C2 H2 O1 0.95 2.50 3.139(2) 124.4 .
C2 H2 O2 0.95 2.57 3.094(2) 115.1 3_665
C3 H3 O3 0.95 2.66 3.109(2) 109.2 .
C3 H3 O4 0.95 2.51 3.141(2) 123.5 3_565
